data_4085285
loop_
_publ_author_name
'Lissel, Franziska'
'Blacque, Olivier'
'Venkatesan, Koushik'
'Berke, Heinz'

_publ_section_title
;
 Structural and Electronic Variations of sp/sp2Carbon-Based Bridges in Di-
 and Trinuclear Redox-Active Iron Complexes Bearing Fe(diphosphine)2X (X =
 I, NCS) Moieties
;
_journal_issue 2
_journal_name_full Organometallics
_journal_page_first 408
_journal_paper_doi 10.1021/om500602m
_journal_volume 34
_journal_year 2015
_chemical_formula_moiety 'C50 H98 Fe2 N2 P8 S3'
_chemical_formula_sum 'C50 H98 Fe2 N2 P8 S3'
_chemical_formula_weight 1182.98
_chemical_name_systematic
(\m^2^-2,5-Thiophenediethynyl)-tetrakis(ethane-1,2-diylbis(diethylphosphine))-bis(isothiocyanato)-diiron
_space_group_IT_number 14
_symmetry_cell_setting monoclinic
_symmetry_space_group_name_Hall '-P 2ybc'
_symmetry_space_group_name_H-M 'P 1 21/c 1'
_atom_sites_solution_hydrogens geom
_audit_creation_date 2014-09-09
_audit_creation_method
;
Olex2 1.2
(compiled 2014.08.28 svn.r2986 for OlexSys, GUI svn.r4874)
;
_cell_angle_alpha 90.00
_cell_angle_beta 117.489(3)
_cell_angle_gamma 90.00
_cell_formula_units_Z 4
_cell_length_a 17.8328(4)
_cell_length_b 20.0399(4)
_cell_length_c 18.9596(4)
_cell_measurement_reflns_used 16749
_cell_measurement_temperature 183(2)
_cell_measurement_theta_max 28.71
_cell_measurement_theta_min 2.28
_cell_volume 6010.6(3)
_computing_cell_refinement
;
CrysAlisPro, version 1.171.36.20 ((Agilent Technologies, 2012)
;
_computing_data_collection
;
CrysAlisPro, version 1.171.36.20 (Agilent Technologies, 2012)
;
_computing_data_reduction
;
CrysAlisPro, version 1.171.36.20 (Agilent Technologies, 2012)
;
_computing_molecular_graphics
;
<i>ORTEP-3 for Windows</i> (Farrugia, 1997) and/or <i>Mercury</i> (Macrae et
al.,
2006)
;
_computing_publication_material
; 
<i>WinGX</i> (Farrugia, 1999), <i>PLATON for Windows</i> (Spek, 2003) and
<i>publCIF</i> (Westrip, 2010)
;
_computing_structure_refinement ' SHELXL2013 (Sheldrick, 2008)'
_computing_structure_solution ' SHELXS97 (Sheldrick, 2008) '
_diffrn_ambient_temperature 183(1)
_diffrn_detector 'Atlas CCD camera on \k goniostat'
_diffrn_detector_area_resol_mean 10.3801
_diffrn_measured_fraction_theta_full 0.999
_diffrn_measured_fraction_theta_max 0.889
_diffrn_measurement_device_type 'Oxford Diffraction SuperNova, dual radiation diffractometer'
_diffrn_measurement_method '\w scans'
_diffrn_radiation_monochromator mirror
_diffrn_radiation_source 'SuperNova (Mo) X-ray Source'
_diffrn_radiation_type 'Mo K\a'
_diffrn_radiation_wavelength 0.71073
_diffrn_reflns_av_R_equivalents 0.0582
_diffrn_reflns_av_sigmaI/netI 0.0529
_diffrn_reflns_limit_h_max 23
_diffrn_reflns_limit_h_min -23
_diffrn_reflns_limit_k_max 25
_diffrn_reflns_limit_k_min -26
_diffrn_reflns_limit_l_max 25
_diffrn_reflns_limit_l_min -25
_diffrn_reflns_number 69260
_diffrn_reflns_theta_full 25.242
_diffrn_reflns_theta_max 28.78
_diffrn_reflns_theta_min 2.37
_diffrn_standards_decay_% 0
_diffrn_standards_number 0
_exptl_absorpt_coefficient_mu 0.834
_exptl_absorpt_correction_T_max 0.991
_exptl_absorpt_correction_T_min 0.851
_exptl_absorpt_correction_type analytical
_exptl_absorpt_process_details
;
CrysAlisPro, Version 1.171.36.20 (Agilent Technologies, 2012)
Analytical numeric absorption correction using a multifaceted crystal
model based on expressions derived by R.C. Clark & J.S. Reid (1995).
;
_exptl_crystal_colour brown
_exptl_crystal_density_diffrn 1.307
_exptl_crystal_density_method 'not measured'
_exptl_crystal_description plate
_exptl_crystal_F_000 2528
_exptl_crystal_size_max 0.35
_exptl_crystal_size_mid 0.07
_exptl_crystal_size_min 0.01
_refine_diff_density_max 1.126
_refine_diff_density_min -1.421
_refine_diff_density_rms 0.126
_refine_ls_extinction_method none
_refine_ls_goodness_of_fit_ref 1.131
_refine_ls_hydrogen_treatment constr
_refine_ls_matrix_type full
_refine_ls_number_parameters 578
_refine_ls_number_reflns 13916
_refine_ls_number_restraints 84
_refine_ls_restrained_S_all 1.135
_refine_ls_R_factor_all 0.1383
_refine_ls_R_factor_gt 0.1044
_refine_ls_shift/su_max 0.001
_refine_ls_shift/su_mean 0.000
_refine_ls_structure_factor_coef Fsqd
_refine_ls_weighting_details 'w=1/[\s^2^(Fo^2^)+(0.0099P)^2^+64.1384P] where P=(Fo^2^+2Fc^2^)/3'
_refine_ls_weighting_scheme calc
_refine_ls_wR_factor_gt 0.2110
_refine_ls_wR_factor_ref 0.2259
_reflns_number_gt 10152
_reflns_number_total 13916
_reflns_threshold_expression >2sigma(I)
_cod_data_source_file om500602m_si_002.cif
_cod_data_source_block 9
_cod_depositor_comments 'Adding full bibliography for 4085279--4085285.cif.'
_cod_original_cell_volume 6010.6(2)
_cod_original_sg_symbol_H-M 'P 21/c'
_cod_database_code 4085285
_shelxl_version_number 2013-4
_olex2_refinement_description
;
1. Fixed Uiso
 At 1.2 times of:
  All C(H) groups, All C(H,H) groups
 At 1.5 times of:
  All C(H,H,H) groups
2. Restrained distances
 Fe2-P5A = Fe2-P5B = Fe2-P6A = Fe2-P6B
 2.25025 with sigma of 0.005
 Fe2-P7A = Fe2-P7B = Fe2-P8A = Fe2-P8B
 2.25025 with sigma of 0.005
 P7B-C45B = P6B-C32B = P8A-C42A = P6B-C39B
 1.82 with sigma of 0.005
 P8B-C47B = P7B-C41B = P7A-C43A = P5B-C31B = P5A-C35A
 1.82 with sigma of 0.005
 P7B-C46B
 2.78 with sigma of 0.01
3. Uiso/Uaniso restraints and constraints
Uanis(C31A) = Uanis(C32A) = Uanis(C33A) = Uanis(C34A) = Uanis(C35A) =
Uanis(C36A) = Uanis(C37A) = Uanis(C38A) = Uanis(C39A) = Uanis(C40A) =
Uanis(C41A) = Uanis(C42A) = Uanis(C43A) = Uanis(C44A) = Uanis(C45A) =
Uanis(C46A) = Uanis(C47A) = Uanis(C48A) = Uanis(C49A) = Uanis(C50A) =
Uanis(C31B) = Uanis(C32B) = Uanis(C33B) = Uanis(C34B) = Uanis(C35B) =
Uanis(C36B) = Uanis(C37B) = Uanis(C38B) = Uanis(C39B) = Uanis(C40B) =
Uanis(C41B) = Uanis(C42B) = Uanis(C43B) = Uanis(C44B) = Uanis(C45B) =
Uanis(C46B) = Uanis(C47B) = Uanis(C48B) = Uanis(C49B) = Uanis(C50B)
4. Same fragment restrains
{C2, C3, C4, C5, C6, C7, C8, C9, C10, C11, C12, C13, C14, C15, C16, C17, C18,
C19, C20, C21}
as
{C31A, C32A, C33A, C34A, C35A, C36A, C37A, C38A, C39A, C40A, C41A, C42A, C43A,
C44A, C45A, C46A, C47A, C48A, C49A, C50A}
{C2, C3, C4, C5, C6, C7, C8, C9, C10, C11, C12, C13, C14, C15, C16, C17, C18,
C19, C20, C21}
as
{C31B, C32B, C33B, C34B, C35B, C36B, C37B, C38B, C39B, C40B, C41B, C42B, C43B,
C44B, C45B, C46B, C47B, C48B, C49B, C50B}
5. Others
 Sof(C31B)=Sof(H31C)=Sof(H31D)=Sof(C32B)=Sof(H32C)=Sof(H32D)=Sof(C33B)=
 Sof(H33C)=Sof(H33D)=Sof(C34B)=Sof(H34D)=Sof(H34E)=Sof(H34F)=Sof(C35B)=
 Sof(H35C)=Sof(H35D)=Sof(C36B)=Sof(H36D)=Sof(H36E)=Sof(H36F)=Sof(C37B)=
 Sof(H37C)=Sof(H37D)=Sof(C38B)=Sof(H38D)=Sof(H38E)=Sof(H38F)=Sof(C39B)=
 Sof(H39C)=Sof(H39D)=Sof(C40B)=Sof(H40D)=Sof(H40E)=Sof(H40F)=Sof(C41B)=
 Sof(H41C)=Sof(H41D)=Sof(C42B)=Sof(H42C)=Sof(H42D)=Sof(C43B)=Sof(H43C)=
 Sof(H43D)=Sof(C44B)=Sof(H44D)=Sof(H44E)=Sof(H44F)=Sof(C45B)=Sof(H45C)=
 Sof(H45D)=Sof(C46B)=Sof(H46D)=Sof(H46E)=Sof(H46F)=Sof(C47B)=Sof(H47C)=
 Sof(H47D)=Sof(C48B)=Sof(H48D)=Sof(H48E)=Sof(H48F)=Sof(C49B)=Sof(H49C)=
 Sof(H49D)=Sof(C50B)=Sof(H50D)=Sof(H50E)=Sof(H50F)=Sof(P5B)=Sof(P6B)=Sof(P7B)=
 Sof(P8B)=1-FVAR(1)
 Sof(C31A)=Sof(H31A)=Sof(H31B)=Sof(C32A)=Sof(H32A)=Sof(H32B)=Sof(C33A)=
 Sof(H33A)=Sof(H33B)=Sof(C34A)=Sof(H34A)=Sof(H34B)=Sof(H34C)=Sof(C35A)=
 Sof(H35A)=Sof(H35B)=Sof(C36A)=Sof(H36A)=Sof(H36B)=Sof(H36C)=Sof(C37A)=
 Sof(H37A)=Sof(H37B)=Sof(C38A)=Sof(H38A)=Sof(H38B)=Sof(H38C)=Sof(C39A)=
 Sof(H39A)=Sof(H39B)=Sof(C40A)=Sof(H40A)=Sof(H40B)=Sof(H40C)=Sof(C41A)=
 Sof(H41A)=Sof(H41B)=Sof(C42A)=Sof(H42A)=Sof(H42B)=Sof(C43A)=Sof(H43A)=
 Sof(H43B)=Sof(C44A)=Sof(H44A)=Sof(H44B)=Sof(H44C)=Sof(C45A)=Sof(H45A)=
 Sof(H45B)=Sof(C46A)=Sof(H46A)=Sof(H46B)=Sof(H46C)=Sof(C47A)=Sof(H47A)=
 Sof(H47B)=Sof(C48A)=Sof(H48A)=Sof(H48B)=Sof(H48C)=Sof(C49A)=Sof(H49A)=
 Sof(H49B)=Sof(C50A)=Sof(H50A)=Sof(H50B)=Sof(H50C)=Sof(P5A)=Sof(P6A)=Sof(P7A)=
 Sof(P8A)=FVAR(1)
 1(DFIX)=1(DFIX)=FVAR(2)
6.a Secondary CH2 refined with riding coordinates:
 C2(H2A,H2B), C3(H3A,H3B), C4(H4A,H4B), C6(H6A,H6B), C8(H8A,H8B), C10(H10A,
 H10B), C12(H12A,H12B), C13(H13A,H13B), C14(H14A,H14B), C16(H16A,H16B),
 C18(H18A,H18B), C20(H20A,H20B), C31A(H31A,H31B), C32A(H32A,H32B), C33A(H33A,
 H33B), C35A(H35A,H35B), C37A(H37A,H37B), C39A(H39A,H39B), C41A(H41A,H41B),
 C42A(H42A,H42B), C43A(H43A,H43B), C45A(H45A,H45B), C47A(H47A,H47B), C49A(H49A,
 H49B), C31B(H31C,H31D), C32B(H32C,H32D), C33B(H33C,H33D), C35B(H35C,H35D),
 C37B(H37C,H37D), C39B(H39C,H39D), C41B(H41C,H41D), C42B(H42C,H42D), C43B(H43C,
 H43D), C45B(H45C,H45D), C47B(H47C,H47D), C49B(H49C,H49D)
6.b Me refined with riding coordinates:
 C34A(H34A,H34B,H34C), C36A(H36A,H36B,H36C), C38A(H38A,H38B,H38C), C40A(H40A,
 H40B,H40C), C44A(H44A,H44B,H44C), C46A(H46A,H46B,H46C), C48A(H48A,H48B,H48C),
 C50A(H50A,H50B,H50C), C34B(H34D,H34E,H34F), C36B(H36D,H36E,H36F), C38B(H38D,
 H38E,H38F), C40B(H40D,H40E,H40F), C44B(H44D,H44E,H44F), C46B(H46D,H46E,H46F),
 C48B(H48D,H48E,H48F), C50B(H50D,H50E,H50F)
6.c Aromatic/amide H refined with riding coordinates:
 C25(H25), C26(H26)
6.d Idealised Me refined as rotating group:
 C5(H5A,H5B,H5C), C7(H7A,H7B,H7C), C9(H9A,H9B,H9C), C11(H11A,H11B,H11C),
 C15(H15A,H15B,H15C), C17(H17A,H17B,H17C), C19(H19A,H19B,H19C), C21(H21A,H21B,
 H21C)
;

loop_
_symmetry_equiv_pos_as_xyz
'x, y, z'
'-x, y+1/2, -z+1/2'
'-x, -y, -z'
'x, -y-1/2, z-1/2'

loop_
_atom_site_label
_atom_site_type_symbol
_atom_site_fract_x
_atom_site_fract_y
_atom_site_fract_z
_atom_site_U_iso_or_equiv
_atom_site_adp_type
_atom_site_occupancy
_atom_site_site_symmetry_order
_atom_site_calc_flag
_atom_site_refinement_flags_posn
_atom_site_refinement_flags_occupancy
_atom_site_disorder_assembly
_atom_site_disorder_group
C1 C 1.2129(4) 0.1980(3) 0.8239(4) 0.0274(13) Uani 1 1 d . . . .
C2 C 0.9348(4) 0.1354(3) 0.8097(4) 0.0358(16) Uani 1 1 d . . . .
H2A H 0.8843 0.1141 0.7694 0.043 Uiso 1 1 calc R . . .
H2B H 0.9325 0.1341 0.8599 0.043 Uiso 1 1 calc R . . .
C3 C 0.9405(5) 0.2080(4) 0.7862(4) 0.0439(18) Uani 1 1 d . . . .
H3A H 0.9859 0.2312 0.8300 0.053 Uiso 1 1 calc R . . .
H3B H 0.8880 0.2313 0.7727 0.053 Uiso 1 1 calc R . . .
C4 C 1.1121(5) 0.1199(4) 0.9169(4) 0.0382(16) Uani 1 1 d . . . .
H4A H 1.1661 0.1037 0.9233 0.046 Uiso 1 1 calc R . . .
H4B H 1.1140 0.1683 0.9156 0.046 Uiso 1 1 calc R . . .
C5 C 1.1046(6) 0.1003(4) 0.9904(4) 0.048(2) Uani 1 1 d . . . .
H5A H 1.0512 0.1152 0.9854 0.073 Uiso 1 1 calc GR . . .
H5B H 1.1496 0.1206 1.0363 0.073 Uiso 1 1 calc GR . . .
H5C H 1.1083 0.0527 0.9962 0.073 Uiso 1 1 calc GR . . .
C6 C 1.0073(4) 0.0044(3) 0.8310(4) 0.0333(15) Uani 1 1 d . . . .
H6A H 0.9791 -0.0153 0.7784 0.040 Uiso 1 1 calc R . . .
H6B H 1.0609 -0.0186 0.8597 0.040 Uiso 1 1 calc R . . .
C7 C 0.9548(5) -0.0109(4) 0.8722(5) 0.0459(18) Uani 1 1 d . . . .
H7A H 0.9835 0.0046 0.9261 0.069 Uiso 1 1 calc GR . . .
H7B H 0.9462 -0.0582 0.8718 0.069 Uiso 1 1 calc GR . . .
H7C H 0.9010 0.0111 0.8450 0.069 Uiso 1 1 calc GR . . .
C8 C 0.9857(5) 0.2931(4) 0.6909(4) 0.0467(19) Uani 1 1 d . . . .
H8A H 1.0014 0.2968 0.6485 0.056 Uiso 1 1 calc R . . .
H8B H 0.9346 0.3191 0.6754 0.056 Uiso 1 1 calc R . . .
C9 C 1.0543(6) 0.3237(4) 0.7641(5) 0.063(3) Uani 1 1 d . . . .
H9A H 1.0355 0.3279 0.8039 0.094 Uiso 1 1 calc GR . . .
H9B H 1.0679 0.3670 0.7516 0.094 Uiso 1 1 calc GR . . .
H9C H 1.1036 0.2957 0.7838 0.094 Uiso 1 1 calc GR . . .
C10 C 0.8529(4) 0.1957(4) 0.6176(4) 0.0403(17) Uani 1 1 d . . . .
H10A H 0.8572 0.1849 0.5697 0.048 Uiso 1 1 calc R . . .
H10B H 0.8275 0.1576 0.6299 0.048 Uiso 1 1 calc R . . .
C11 C 0.7928(5) 0.2535(4) 0.5987(6) 0.057(2) Uani 1 1 d . . . .
H11A H 0.7966 0.2715 0.6471 0.085 Uiso 1 1 calc GR . . .
H11B H 0.7362 0.2384 0.5655 0.085 Uiso 1 1 calc GR . . .
H11C H 0.8074 0.2874 0.5713 0.085 Uiso 1 1 calc GR . . .
C12 C 1.1154(5) 0.0731(4) 0.5855(4) 0.0453(19) Uani 1 1 d . . . .
H12A H 1.0748 0.0373 0.5614 0.054 Uiso 1 1 calc R . . .
H12B H 1.1373 0.0857 0.5491 0.054 Uiso 1 1 calc R . . .
C13 C 1.1853(5) 0.0504(4) 0.6618(5) 0.0472(19) Uani 1 1 d . . . .
H13A H 1.2289 0.0843 0.6834 0.057 Uiso 1 1 calc R . . .
H13B H 1.2102 0.0098 0.6540 0.057 Uiso 1 1 calc R . . .
C14 C 1.1346(5) 0.2144(4) 0.6118(4) 0.0435(18) Uani 1 1 d . . . .
H14A H 1.1060 0.2559 0.6109 0.052 Uiso 1 1 calc R . . .
H14B H 1.1843 0.2117 0.6632 0.052 Uiso 1 1 calc R . . .
C15 C 1.1640(6) 0.2187(5) 0.5487(5) 0.058(2) Uani 1 1 d . . . .
H15A H 1.2002 0.1816 0.5541 0.087 Uiso 1 1 calc GR . . .
H15B H 1.1944 0.2596 0.5549 0.087 Uiso 1 1 calc GR . . .
H15C H 1.1158 0.2177 0.4970 0.087 Uiso 1 1 calc GR . . .
C16 C 0.9731(5) 0.1558(4) 0.5056(4) 0.0435(18) Uani 1 1 d . . . .
H16A H 0.9893 0.1394 0.4664 0.052 Uiso 1 1 calc R . . .
H16B H 0.9273 0.1278 0.5025 0.052 Uiso 1 1 calc R . . .
C17 C 0.9390(6) 0.2277(4) 0.4824(5) 0.057(2) Uani 1 1 d . . . .
H17A H 0.9274 0.2462 0.5230 0.085 Uiso 1 1 calc GR . . .
H17B H 0.8880 0.2269 0.4328 0.085 Uiso 1 1 calc GR . . .
H17C H 0.9806 0.2547 0.4769 0.085 Uiso 1 1 calc GR . . .
C18 C 1.0973(5) -0.0498(3) 0.7029(4) 0.0387(16) Uani 1 1 d . . . .
H18A H 1.0791 -0.0646 0.7413 0.046 Uiso 1 1 calc R . . .
H18B H 1.0473 -0.0472 0.6517 0.046 Uiso 1 1 calc R . . .
C19 C 1.1540(5) -0.1029(4) 0.6974(5) 0.0479(19) Uani 1 1 d . . . .
H19A H 1.1673 -0.0921 0.6551 0.072 Uiso 1 1 calc GR . . .
H19B H 1.1257 -0.1452 0.6869 0.072 Uiso 1 1 calc GR . . .
H19C H 1.2052 -0.1051 0.7467 0.072 Uiso 1 1 calc GR . . .
C20 C 1.2398(5) 0.0206(4) 0.8239(4) 0.0475(19) Uani 1 1 d . . . .
H20A H 1.2813 0.0028 0.8092 0.057 Uiso 1 1 calc R . . .
H20B H 1.2604 0.0637 0.8483 0.057 Uiso 1 1 calc R . . .
C21 C 1.2379(5) -0.0236(5) 0.8850(5) 0.055(2) Uani 1 1 d . . . .
H21A H 1.2058 -0.0029 0.9080 0.083 Uiso 1 1 calc GR . . .
H21B H 1.2946 -0.0315 0.9256 0.083 Uiso 1 1 calc GR . . .
H21C H 1.2121 -0.0653 0.8611 0.083 Uiso 1 1 calc GR . . .
C22 C 0.9569(4) 0.0669(3) 0.6514(4) 0.0271(13) Uani 1 1 d . . . .
C23 C 0.8958(4) 0.0322(3) 0.6110(4) 0.0288(13) Uani 1 1 d . . . .
C24 C 0.8216(4) -0.0036(3) 0.5610(4) 0.0289(13) Uani 1 1 d . . . .
C25 C 0.7992(4) -0.0679(4) 0.5657(4) 0.0352(15) Uani 1 1 d . . . .
H25 H 0.8331 -0.0965 0.6067 0.042 Uiso 1 1 calc R . . .
C26 C 0.7210(4) -0.0873(4) 0.5039(4) 0.0366(16) Uani 1 1 d . . . .
H26 H 0.6989 -0.1299 0.5007 0.044 Uiso 1 1 calc R . . .
C27 C 0.6796(4) -0.0390(4) 0.4491(4) 0.0356(15) Uani 1 1 d . . . .
C28 C 0.6001(5) -0.0408(4) 0.3794(4) 0.0442(18) Uani 1 1 d . . . .
C29 C 0.5318(4) -0.0448(4) 0.3212(4) 0.0403(17) Uani 1 1 d . . . .
C30 C 0.2465(4) -0.0787(3) 0.0935(4) 0.0308(14) Uani 1 1 d . . . .
C31A C 0.5127(13) -0.0080(9) 0.1170(12) 0.0929(12) Uani 0.587(4) 1 d . P A 1
H31A H 0.4752 -0.0190 0.0619 0.111 Uiso 0.587(4) 1 calc R P A 1
H31B H 0.5528 0.0251 0.1179 0.111 Uiso 0.587(4) 1 calc R P A 1
C32A C 0.5603(12) -0.0710(9) 0.1617(13) 0.0929(12) Uani 0.587(4) 1 d . P A 1
H32A H 0.6062 -0.0599 0.2134 0.111 Uiso 0.587(4) 1 calc R P A 1
H32B H 0.5828 -0.0954 0.1314 0.111 Uiso 0.587(4) 1 calc R P A 1
C33A C 0.5113(9) 0.0976(11) 0.2252(12) 0.0929(12) Uani 0.587(4) 1 d . P A 1
H33A H 0.4906 0.1378 0.1936 0.111 Uiso 0.587(4) 1 calc R P A 1
H33B H 0.4994 0.1019 0.2700 0.111 Uiso 0.587(4) 1 calc R P A 1
C34A C 0.6062(10) 0.0959(12) 0.2574(13) 0.0929(12) Uani 0.587(4) 1 d . P A 1
H34A H 0.6298 0.1376 0.2829 0.139 Uiso 0.587(4) 1 calc R P A 1
H34B H 0.6197 0.0886 0.2146 0.139 Uiso 0.587(4) 1 calc R P A 1
H34C H 0.6293 0.0603 0.2954 0.139 Uiso 0.587(4) 1 calc R P A 1
C35A C 0.3649(11) 0.0664(8) 0.0771(10) 0.0929(12) Uani 0.587(4) 1 d D P A 1
H35A H 0.3731 0.0568 0.0309 0.111 Uiso 0.587(4) 1 calc R P A 1
H35B H 0.3109 0.0478 0.0678 0.111 Uiso 0.587(4) 1 calc R P A 1
C36A C 0.3642(14) 0.1406(9) 0.0880(13) 0.0929(12) Uani 0.587(4) 1 d . P A 1
H36A H 0.3206 0.1603 0.0407 0.139 Uiso 0.587(4) 1 calc R P A 1
H36B H 0.4180 0.1588 0.0981 0.139 Uiso 0.587(4) 1 calc R P A 1
H36C H 0.3535 0.1500 0.1322 0.139 Uiso 0.587(4) 1 calc R P A 1
C37A C 0.5390(11) -0.1992(10) 0.2122(11) 0.0929(12) Uani 0.587(4) 1 d . P A 1
H37A H 0.5045 -0.2308 0.2232 0.111 Uiso 0.587(4) 1 calc R P A 1
H37B H 0.5506 -0.2186 0.1713 0.111 Uiso 0.587(4) 1 calc R P A 1
C38A C 0.6209(12) -0.1910(12) 0.2859(11) 0.0929(12) Uani 0.587(4) 1 d . P A 1
H38A H 0.6482 -0.2336 0.3022 0.139 Uiso 0.587(4) 1 calc R P A 1
H38B H 0.6105 -0.1729 0.3274 0.139 Uiso 0.587(4) 1 calc R P A 1
H38C H 0.6568 -0.1612 0.2755 0.139 Uiso 0.587(4) 1 calc R P A 1
C39A C 0.4044(11) -0.1439(11) 0.0693(10) 0.0929(12) Uani 0.587(4) 1 d . P A 1
H39A H 0.3694 -0.1802 0.0712 0.111 Uiso 0.587(4) 1 calc R P A 1
H39B H 0.3671 -0.1063 0.0447 0.111 Uiso 0.587(4) 1 calc R P A 1
C40A C 0.4401(13) -0.1648(11) 0.0148(11) 0.0929(12) Uani 0.587(4) 1 d . P A 1
H40A H 0.3948 -0.1744 -0.0369 0.139 Uiso 0.587(4) 1 calc R P A 1
H40B H 0.4743 -0.2040 0.0358 0.139 Uiso 0.587(4) 1 calc R P A 1
H40C H 0.4742 -0.1294 0.0108 0.139 Uiso 0.587(4) 1 calc R P A 1
C41A C 0.3462(13) -0.1006(9) 0.3590(12) 0.0929(12) Uani 0.587(4) 1 d . P A 1
H41A H 0.3071 -0.1319 0.3636 0.111 Uiso 0.587(4) 1 calc R P A 1
H41B H 0.3916 -0.0919 0.4119 0.111 Uiso 0.587(4) 1 calc R P A 1
C42A C 0.3017(10) -0.0376(8) 0.3228(12) 0.0929(12) Uani 0.587(4) 1 d D P A 1
H42A H 0.2918 -0.0126 0.3615 0.111 Uiso 0.587(4) 1 calc R P A 1
H42B H 0.2474 -0.0476 0.2780 0.111 Uiso 0.587(4) 1 calc R P A 1
C43A C 0.4709(9) -0.1925(9) 0.3657(9) 0.0929(12) Uani 0.587(4) 1 d D P A 1
H43A H 0.4851 -0.2251 0.3360 0.111 Uiso 0.587(4) 1 calc R P A 1
H43B H 0.5213 -0.1662 0.3963 0.111 Uiso 0.587(4) 1 calc R P A 1
C44A C 0.4501(13) -0.2300(11) 0.4238(11) 0.0929(12) Uani 0.587(4) 1 d . P A 1
H44A H 0.4990 -0.2544 0.4605 0.139 Uiso 0.587(4) 1 calc R P A 1
H44B H 0.4045 -0.2606 0.3953 0.139 Uiso 0.587(4) 1 calc R P A 1
H44C H 0.4336 -0.1989 0.4526 0.139 Uiso 0.587(4) 1 calc R P A 1
C45A C 0.2938(12) -0.1909(11) 0.2384(11) 0.0929(12) Uani 0.587(4) 1 d . P A 1
H45A H 0.2805 -0.2151 0.2755 0.111 Uiso 0.587(4) 1 calc R P A 1
H45B H 0.2456 -0.1632 0.2054 0.111 Uiso 0.587(4) 1 calc R P A 1
C46A C 0.3129(13) -0.2404(10) 0.1861(12) 0.0929(12) Uani 0.587(4) 1 d . P A 1
H46A H 0.2655 -0.2697 0.1591 0.139 Uiso 0.587(4) 1 calc R P A 1
H46B H 0.3622 -0.2661 0.2190 0.139 Uiso 0.587(4) 1 calc R P A 1
H46C H 0.3228 -0.2160 0.1476 0.139 Uiso 0.587(4) 1 calc R P A 1
C47A C 0.4376(11) 0.0605(10) 0.3722(10) 0.0929(12) Uani 0.587(4) 1 d . P A 1
H47A H 0.4854 0.0316 0.4025 0.111 Uiso 0.587(4) 1 calc R P A 1
H47B H 0.4581 0.0956 0.3503 0.111 Uiso 0.587(4) 1 calc R P A 1
C48A C 0.4156(13) 0.0935(11) 0.4315(11) 0.0929(12) Uani 0.587(4) 1 d . P A 1
H48A H 0.4620 0.1208 0.4668 0.139 Uiso 0.587(4) 1 calc R P A 1
H48B H 0.4045 0.0599 0.4616 0.139 Uiso 0.587(4) 1 calc R P A 1
H48C H 0.3663 0.1207 0.4039 0.139 Uiso 0.587(4) 1 calc R P A 1
C49A C 0.2852(13) 0.0726(11) 0.2237(12) 0.0929(12) Uani 0.587(4) 1 d . P A 1
H49A H 0.3145 0.1046 0.2069 0.111 Uiso 0.587(4) 1 calc R P A 1
H49B H 0.2463 0.0486 0.1765 0.111 Uiso 0.587(4) 1 calc R P A 1
C50A C 0.2341(15) 0.1107(12) 0.2522(14) 0.0929(12) Uani 0.587(4) 1 d . P A 1
H50A H 0.1967 0.1401 0.2109 0.139 Uiso 0.587(4) 1 calc R P A 1
H50B H 0.2706 0.1365 0.2979 0.139 Uiso 0.587(4) 1 calc R P A 1
H50C H 0.2015 0.0805 0.2664 0.139 Uiso 0.587(4) 1 calc R P A 1
P5A P 0.4494(5) 0.0275(4) 0.1648(6) 0.0476(18) Uani 0.587(4) 1 d D P A 1
P6A P 0.4758(5) -0.1206(3) 0.1715(4) 0.0392(14) Uani 0.587(4) 1 d D P A 1
P7A P 0.3905(2) -0.1372(2) 0.2943(3) 0.0437(10) Uani 0.587(4) 1 d D P A 1
P8A P 0.3642(3) 0.0123(3) 0.2893(3) 0.0476(12) Uani 0.587(4) 1 d D P A 1
C31B C 0.4906(17) -0.0405(12) 0.0999(13) 0.0929(12) Uani 0.413(4) 1 d D P A 2
H31C H 0.4389 -0.0590 0.0580 0.111 Uiso 0.413(4) 1 calc R P A 2
H31D H 0.5202 -0.0164 0.0759 0.111 Uiso 0.413(4) 1 calc R P A 2
C32B C 0.5468(14) -0.0959(13) 0.1554(16) 0.0929(12) Uani 0.413(4) 1 d D P A 2
H32C H 0.5976 -0.0772 0.1981 0.111 Uiso 0.413(4) 1 calc R P A 2
H32D H 0.5627 -0.1277 0.1262 0.111 Uiso 0.413(4) 1 calc R P A 2
C33B C 0.5559(16) 0.0726(14) 0.2025(14) 0.0929(12) Uani 0.413(4) 1 d . P A 2
H33C H 0.5423 0.1087 0.2288 0.111 Uiso 0.413(4) 1 calc R P A 2
H33D H 0.6049 0.0497 0.2428 0.111 Uiso 0.413(4) 1 calc R P A 2
C34B C 0.5810(17) 0.1032(15) 0.1436(15) 0.0929(12) Uani 0.413(4) 1 d . P A 2
H34D H 0.6320 0.1285 0.1716 0.139 Uiso 0.413(4) 1 calc R P A 2
H34E H 0.5366 0.1321 0.1081 0.139 Uiso 0.413(4) 1 calc R P A 2
H34F H 0.5902 0.0685 0.1136 0.139 Uiso 0.413(4) 1 calc R P A 2
C35B C 0.3740(16) 0.0632(14) 0.0877(16) 0.0929(12) Uani 0.413(4) 1 d . P A 2
H35C H 0.3289 0.0317 0.0585 0.111 Uiso 0.413(4) 1 calc R P A 2
H35D H 0.3543 0.0926 0.1163 0.111 Uiso 0.413(4) 1 calc R P A 2
C36B C 0.3864(18) 0.1047(15) 0.0280(16) 0.0929(12) Uani 0.413(4) 1 d . P A 2
H36D H 0.3335 0.1244 -0.0085 0.139 Uiso 0.413(4) 1 calc R P A 2
H36E H 0.4069 0.0770 -0.0007 0.139 Uiso 0.413(4) 1 calc R P A 2
H36F H 0.4268 0.1393 0.0550 0.139 Uiso 0.413(4) 1 calc R P A 2
C37B C 0.5559(14) -0.1897(14) 0.2758(14) 0.0929(12) Uani 0.413(4) 1 d . P A 2
H37C H 0.5786 -0.1645 0.3251 0.111 Uiso 0.413(4) 1 calc R P A 2
H37D H 0.5243 -0.2270 0.2815 0.111 Uiso 0.413(4) 1 calc R P A 2
C38B C 0.6279(15) -0.2167(17) 0.2650(18) 0.0929(12) Uani 0.413(4) 1 d . P A 2
H38D H 0.6612 -0.2458 0.3085 0.139 Uiso 0.413(4) 1 calc R P A 2
H38E H 0.6624 -0.1804 0.2636 0.139 Uiso 0.413(4) 1 calc R P A 2
H38F H 0.6064 -0.2411 0.2160 0.139 Uiso 0.413(4) 1 calc R P A 2
C39B C 0.4087(13) -0.1951(10) 0.1242(14) 0.0929(12) Uani 0.413(4) 1 d D P A 2
H39C H 0.3654 -0.2024 0.1407 0.111 Uiso 0.413(4) 1 calc R P A 2
H39D H 0.3813 -0.1719 0.0737 0.111 Uiso 0.413(4) 1 calc R P A 2
C40B C 0.4304(18) -0.2632(11) 0.1055(18) 0.0929(12) Uani 0.413(4) 1 d . P A 2
H40D H 0.3826 -0.2812 0.0600 0.139 Uiso 0.413(4) 1 calc R P A 2
H40E H 0.4450 -0.2921 0.1503 0.139 Uiso 0.413(4) 1 calc R P A 2
H40F H 0.4775 -0.2597 0.0943 0.139 Uiso 0.413(4) 1 calc R P A 2
C41B C 0.3997(17) -0.0520(10) 0.3965(10) 0.0929(12) Uani 0.413(4) 1 d D P A 2
H41C H 0.3667 -0.0706 0.4206 0.111 Uiso 0.413(4) 1 calc R P A 2
H41D H 0.4579 -0.0486 0.4376 0.111 Uiso 0.413(4) 1 calc R P A 2
C42B C 0.3676(18) 0.0154(11) 0.3657(16) 0.0929(12) Uani 0.413(4) 1 d . P A 2
H42C H 0.3975 0.0479 0.4072 0.111 Uiso 0.413(4) 1 calc R P A 2
H42D H 0.3081 0.0178 0.3522 0.111 Uiso 0.413(4) 1 calc R P A 2
C43B C 0.4788(16) -0.1686(14) 0.3779(13) 0.0929(12) Uani 0.413(4) 1 d . P A 2
H43C H 0.4606 -0.2109 0.3502 0.111 Uiso 0.413(4) 1 calc R P A 2
H43D H 0.5278 -0.1550 0.3718 0.111 Uiso 0.413(4) 1 calc R P A 2
C44B C 0.5120(19) -0.1846(16) 0.4652(13) 0.0929(12) Uani 0.413(4) 1 d . P A 2
H44D H 0.5543 -0.2188 0.4803 0.139 Uiso 0.413(4) 1 calc R P A 2
H44E H 0.4663 -0.2000 0.4745 0.139 Uiso 0.413(4) 1 calc R P A 2
H44F H 0.5363 -0.1452 0.4962 0.139 Uiso 0.413(4) 1 calc R P A 2
C45B C 0.2965(9) -0.1548(10) 0.2837(17) 0.0929(12) Uani 0.413(4) 1 d D P A 2
H45C H 0.2834 -0.1627 0.3273 0.111 Uiso 0.413(4) 1 calc R P A 2
H45D H 0.2507 -0.1291 0.2434 0.111 Uiso 0.413(4) 1 calc R P A 2
C46B C 0.3048(16) -0.2223(9) 0.2482(17) 0.0929(12) Uani 0.413(4) 1 d D P A 2
H46D H 0.2523 -0.2462 0.2284 0.139 Uiso 0.413(4) 1 calc R P A 2
H46E H 0.3488 -0.2483 0.2887 0.139 Uiso 0.413(4) 1 calc R P A 2
H46F H 0.3184 -0.2143 0.2055 0.139 Uiso 0.413(4) 1 calc R P A 2
C47B C 0.4358(13) 0.1173(7) 0.3093(14) 0.0929(12) Uani 0.413(4) 1 d D P A 2
H47C H 0.4425 0.1357 0.2652 0.111 Uiso 0.413(4) 1 calc R P A 2
H47D H 0.3989 0.1474 0.3190 0.111 Uiso 0.413(4) 1 calc R P A 2
C48B C 0.5209(14) 0.1192(16) 0.3814(14) 0.0929(12) Uani 0.413(4) 1 d . P A 2
H48D H 0.5423 0.1640 0.3898 0.139 Uiso 0.413(4) 1 calc R P A 2
H48E H 0.5592 0.0903 0.3734 0.139 Uiso 0.413(4) 1 calc R P A 2
H48F H 0.5155 0.1046 0.4270 0.139 Uiso 0.413(4) 1 calc R P A 2
C49B C 0.2735(17) 0.0660(14) 0.2105(16) 0.0929(12) Uani 0.413(4) 1 d . P A 2
H49C H 0.2697 0.0719 0.1582 0.111 Uiso 0.413(4) 1 calc R P A 2
H49D H 0.2355 0.0298 0.2062 0.111 Uiso 0.413(4) 1 calc R P A 2
C50B C 0.240(2) 0.1269(15) 0.229(2) 0.0929(12) Uani 0.413(4) 1 d . P A 2
H50D H 0.1840 0.1356 0.1863 0.139 Uiso 0.413(4) 1 calc R P A 2
H50E H 0.2759 0.1639 0.2335 0.139 Uiso 0.413(4) 1 calc R P A 2
H50F H 0.2368 0.1211 0.2775 0.139 Uiso 0.413(4) 1 calc R P A 2
P5B P 0.4675(9) 0.0141(5) 0.1643(10) 0.052(3) Uani 0.413(4) 1 d D P A 2
P6B P 0.4819(8) -0.1354(5) 0.1944(7) 0.059(3) Uani 0.413(4) 1 d D P A 2
P7B P 0.3947(5) -0.1082(4) 0.3193(4) 0.072(3) Uani 0.413(4) 1 d D P A 2
P8B P 0.3802(4) 0.0378(3) 0.2762(4) 0.0439(17) Uani 0.413(4) 1 d D P A 2
Fe1 Fe 1.05123(6) 0.12069(5) 0.71529(5) 0.0246(2) Uani 1 1 d . . . .
Fe2 Fe 0.42342(6) -0.05292(5) 0.23269(6) 0.0375(3) Uani 1 1 d D . . .
N1 N 1.1516(3) 0.1737(3) 0.7830(3) 0.0293(12) Uani 1 1 d . . . .
N2 N 0.3104(4) -0.0658(3) 0.1429(4) 0.0430(15) Uani 1 1 d . . . .
P1 P 1.03040(11) 0.09170(8) 0.81911(9) 0.0269(3) Uani 1 1 d . . . .
P2 P 0.96118(11) 0.20522(9) 0.69919(10) 0.0301(4) Uani 1 1 d . . . .
P3 P 1.06379(11) 0.14500(9) 0.60496(10) 0.0314(4) Uani 1 1 d . . . .
P4 P 1.14043(11) 0.03476(9) 0.73077(10) 0.0296(4) Uani 1 1 d . . . .
S1 S 1.30290(15) 0.23546(14) 0.88722(16) 0.0705(7) Uani 1 1 d . . . .
S2 S 0.15125(12) -0.09927(11) 0.02239(12) 0.0475(5) Uani 1 1 d . . . .
S3 S 0.74085(11) 0.03363(9) 0.47706(10) 0.0354(4) Uani 1 1 d . . . .

loop_
_atom_site_aniso_label
_atom_site_aniso_U_11
_atom_site_aniso_U_22
_atom_site_aniso_U_33
_atom_site_aniso_U_23
_atom_site_aniso_U_13
_atom_site_aniso_U_12
C1 0.025(3) 0.028(3) 0.030(3) 0.002(3) 0.013(3) -0.002(3)
C2 0.040(4) 0.042(4) 0.038(4) 0.008(3) 0.029(3) 0.010(3)
C3 0.063(5) 0.042(4) 0.034(4) 0.003(3) 0.028(4) 0.013(4)
C4 0.047(4) 0.041(4) 0.024(3) -0.003(3) 0.014(3) -0.004(3)
C5 0.068(5) 0.052(5) 0.025(3) -0.002(3) 0.021(4) -0.010(4)
C6 0.039(4) 0.034(4) 0.032(3) -0.001(3) 0.021(3) -0.004(3)
C7 0.046(4) 0.046(5) 0.047(4) 0.000(4) 0.024(4) -0.009(4)
C8 0.060(5) 0.037(4) 0.040(4) -0.002(3) 0.021(4) -0.002(4)
C9 0.066(6) 0.037(5) 0.067(6) -0.003(4) 0.014(5) -0.012(4)
C10 0.035(4) 0.047(4) 0.037(4) 0.003(3) 0.015(3) 0.007(3)
C11 0.040(4) 0.059(5) 0.069(6) 0.016(5) 0.022(4) 0.012(4)
C12 0.069(5) 0.041(4) 0.045(4) 0.001(3) 0.043(4) 0.007(4)
C13 0.058(5) 0.041(4) 0.057(5) -0.001(4) 0.039(4) 0.004(4)
C14 0.053(5) 0.040(4) 0.044(4) 0.008(3) 0.028(4) 0.002(4)
C15 0.074(6) 0.052(5) 0.065(6) 0.010(4) 0.047(5) -0.005(5)
C16 0.049(4) 0.055(5) 0.023(3) 0.002(3) 0.014(3) 0.005(4)
C17 0.058(5) 0.065(6) 0.036(4) 0.011(4) 0.012(4) 0.016(4)
C18 0.044(4) 0.032(4) 0.039(4) -0.003(3) 0.019(3) -0.001(3)
C19 0.051(5) 0.042(4) 0.048(4) -0.010(4) 0.020(4) 0.004(4)
C20 0.039(4) 0.047(5) 0.045(4) -0.001(4) 0.009(3) 0.001(3)
C21 0.053(5) 0.065(6) 0.038(4) 0.009(4) 0.012(4) 0.006(4)
C22 0.028(3) 0.030(3) 0.024(3) -0.001(3) 0.012(3) 0.003(3)
C23 0.029(3) 0.031(3) 0.024(3) -0.003(3) 0.010(3) 0.002(3)
C24 0.023(3) 0.035(4) 0.027(3) -0.002(3) 0.010(3) 0.001(3)
C25 0.028(3) 0.038(4) 0.033(3) 0.003(3) 0.009(3) 0.002(3)
C26 0.027(3) 0.041(4) 0.038(4) -0.004(3) 0.012(3) -0.005(3)
C27 0.028(3) 0.039(4) 0.034(3) -0.007(3) 0.010(3) 0.000(3)
C28 0.035(4) 0.050(5) 0.038(4) -0.007(3) 0.009(3) -0.003(3)
C29 0.031(4) 0.044(4) 0.039(4) -0.002(3) 0.011(3) 0.009(3)
C30 0.037(4) 0.029(3) 0.026(3) -0.002(3) 0.014(3) -0.003(3)
C31A 0.086(3) 0.102(3) 0.093(3) -0.001(2) 0.043(2) 0.009(2)
C32A 0.086(3) 0.102(3) 0.093(3) -0.001(2) 0.043(2) 0.009(2)
C33A 0.086(3) 0.102(3) 0.093(3) -0.001(2) 0.043(2) 0.009(2)
C34A 0.086(3) 0.102(3) 0.093(3) -0.001(2) 0.043(2) 0.009(2)
C35A 0.086(3) 0.102(3) 0.093(3) -0.001(2) 0.043(2) 0.009(2)
C36A 0.086(3) 0.102(3) 0.093(3) -0.001(2) 0.043(2) 0.009(2)
C37A 0.086(3) 0.102(3) 0.093(3) -0.001(2) 0.043(2) 0.009(2)
C38A 0.086(3) 0.102(3) 0.093(3) -0.001(2) 0.043(2) 0.009(2)
C39A 0.086(3) 0.102(3) 0.093(3) -0.001(2) 0.043(2) 0.009(2)
C40A 0.086(3) 0.102(3) 0.093(3) -0.001(2) 0.043(2) 0.009(2)
C41A 0.086(3) 0.102(3) 0.093(3) -0.001(2) 0.043(2) 0.009(2)
C42A 0.086(3) 0.102(3) 0.093(3) -0.001(2) 0.043(2) 0.009(2)
C43A 0.086(3) 0.102(3) 0.093(3) -0.001(2) 0.043(2) 0.009(2)
C44A 0.086(3) 0.102(3) 0.093(3) -0.001(2) 0.043(2) 0.009(2)
C45A 0.086(3) 0.102(3) 0.093(3) -0.001(2) 0.043(2) 0.009(2)
C46A 0.086(3) 0.102(3) 0.093(3) -0.001(2) 0.043(2) 0.009(2)
C47A 0.086(3) 0.102(3) 0.093(3) -0.001(2) 0.043(2) 0.009(2)
C48A 0.086(3) 0.102(3) 0.093(3) -0.001(2) 0.043(2) 0.009(2)
C49A 0.086(3) 0.102(3) 0.093(3) -0.001(2) 0.043(2) 0.009(2)
C50A 0.086(3) 0.102(3) 0.093(3) -0.001(2) 0.043(2) 0.009(2)
P5A 0.030(4) 0.044(3) 0.056(3) 0.016(3) 0.010(2) 0.000(3)
P6A 0.029(2) 0.041(3) 0.042(3) -0.005(2) 0.012(2) 0.0002(19)
P7A 0.0298(17) 0.058(3) 0.046(2) 0.008(2) 0.0192(18) -0.0003(18)
P8A 0.043(2) 0.068(3) 0.039(2) 0.000(2) 0.0256(18) 0.007(2)
C31B 0.086(3) 0.102(3) 0.093(3) -0.001(2) 0.043(2) 0.009(2)
C32B 0.086(3) 0.102(3) 0.093(3) -0.001(2) 0.043(2) 0.009(2)
C33B 0.086(3) 0.102(3) 0.093(3) -0.001(2) 0.043(2) 0.009(2)
C34B 0.086(3) 0.102(3) 0.093(3) -0.001(2) 0.043(2) 0.009(2)
C35B 0.086(3) 0.102(3) 0.093(3) -0.001(2) 0.043(2) 0.009(2)
C36B 0.086(3) 0.102(3) 0.093(3) -0.001(2) 0.043(2) 0.009(2)
C37B 0.086(3) 0.102(3) 0.093(3) -0.001(2) 0.043(2) 0.009(2)
C38B 0.086(3) 0.102(3) 0.093(3) -0.001(2) 0.043(2) 0.009(2)
C39B 0.086(3) 0.102(3) 0.093(3) -0.001(2) 0.043(2) 0.009(2)
C40B 0.086(3) 0.102(3) 0.093(3) -0.001(2) 0.043(2) 0.009(2)
C41B 0.086(3) 0.102(3) 0.093(3) -0.001(2) 0.043(2) 0.009(2)
C42B 0.086(3) 0.102(3) 0.093(3) -0.001(2) 0.043(2) 0.009(2)
C43B 0.086(3) 0.102(3) 0.093(3) -0.001(2) 0.043(2) 0.009(2)
C44B 0.086(3) 0.102(3) 0.093(3) -0.001(2) 0.043(2) 0.009(2)
C45B 0.086(3) 0.102(3) 0.093(3) -0.001(2) 0.043(2) 0.009(2)
C46B 0.086(3) 0.102(3) 0.093(3) -0.001(2) 0.043(2) 0.009(2)
C47B 0.086(3) 0.102(3) 0.093(3) -0.001(2) 0.043(2) 0.009(2)
C48B 0.086(3) 0.102(3) 0.093(3) -0.001(2) 0.043(2) 0.009(2)
C49B 0.086(3) 0.102(3) 0.093(3) -0.001(2) 0.043(2) 0.009(2)
C50B 0.086(3) 0.102(3) 0.093(3) -0.001(2) 0.043(2) 0.009(2)
P5B 0.038(6) 0.049(5) 0.070(5) 0.007(4) 0.025(4) 0.017(3)
P6B 0.051(4) 0.043(5) 0.068(7) -0.015(5) 0.015(5) -0.002(4)
P7B 0.089(6) 0.093(6) 0.035(3) 0.007(4) 0.031(4) 0.026(5)
P8B 0.032(3) 0.079(5) 0.023(2) 0.002(3) 0.015(2) 0.013(3)
Fe1 0.0269(4) 0.0267(4) 0.0188(4) -0.0022(3) 0.0094(3) -0.0024(4)
Fe2 0.0236(5) 0.0522(7) 0.0306(5) -0.0019(5) 0.0074(4) 0.0014(4)
N1 0.036(3) 0.027(3) 0.024(3) 0.001(2) 0.014(2) 0.001(2)
N2 0.038(3) 0.050(4) 0.037(3) -0.003(3) 0.014(3) -0.002(3)
P1 0.0310(8) 0.0299(9) 0.0203(7) -0.0014(6) 0.0123(6) -0.0015(7)
P2 0.0350(9) 0.0294(9) 0.0248(8) -0.0005(7) 0.0128(7) 0.0013(7)
P3 0.0380(9) 0.0329(9) 0.0249(8) -0.0010(7) 0.0159(7) -0.0016(7)
P4 0.0306(8) 0.0299(9) 0.0282(8) 0.0000(7) 0.0136(7) 0.0010(7)
S1 0.0450(13) 0.0684(16) 0.0724(16) -0.0133(13) 0.0053(11) -0.0252(12)
S2 0.0337(9) 0.0574(13) 0.0393(10) -0.0087(9) 0.0064(8) -0.0069(9)
S3 0.0336(8) 0.0335(9) 0.0289(8) 0.0007(7) 0.0059(7) 0.0012(7)

loop_
_atom_type_symbol
_atom_type_description
_atom_type_scat_dispersion_real
_atom_type_scat_dispersion_imag
_atom_type_scat_source
C C 0.0033 0.0016 'International Tables Vol C Tables 4.2.6.8 and 6.1.1.4'
H H 0.0000 0.0000 'International Tables Vol C Tables 4.2.6.8 and 6.1.1.4'
Fe Fe 0.3463 0.8444 'International Tables Vol C Tables 4.2.6.8 and 6.1.1.4'
N N 0.0061 0.0033 'International Tables Vol C Tables 4.2.6.8 and 6.1.1.4'
P P 0.1023 0.0942 'International Tables Vol C Tables 4.2.6.8 and 6.1.1.4'
S S 0.1246 0.1234 'International Tables Vol C Tables 4.2.6.8 and 6.1.1.4'

loop_
_exptl_crystal_face_index_h
_exptl_crystal_face_index_k
_exptl_crystal_face_index_l
_exptl_crystal_face_perp_dist
_exptl_oxdiff_crystal_face_indexfrac_h
_exptl_oxdiff_crystal_face_indexfrac_k
_exptl_oxdiff_crystal_face_indexfrac_l
_exptl_oxdiff_crystal_face_x
_exptl_oxdiff_crystal_face_y
_exptl_oxdiff_crystal_face_z
-1 2 -23 0.0374 -0.9980 2.0031 -22.9828 -0.1754 -0.1693 -0.9629
1 -2 23 0.0374 0.9980 -2.0031 22.9828 0.1754 0.1693 0.9629
18 -15 2 0.0997 17.9909 -14.9724 2.0073 -0.4887 -0.5004 0.7160
-18 15 -2 0.0997 -17.9909 14.9724 -2.0073 0.4887 0.5004 -0.7160
1 -28 1 0.0051 1.0173 -27.9776 0.9916 -0.9391 0.1576 0.2830
-1 28 -1 0.0061 -1.0173 27.9776 -0.9916 0.9391 -0.1576 -0.2830

loop_
_geom_angle_atom_site_label_1
_geom_angle_atom_site_label_2
_geom_angle_atom_site_label_3
_geom_angle
N1 C1 S1 177.9(6)
H2A C2 H2B 108.6
C3 C2 H2A 110.3
C3 C2 H2B 110.3
C3 C2 P1 107.0(5)
P1 C2 H2A 110.3
P1 C2 H2B 110.3
C2 C3 H3A 110.3
C2 C3 H3B 110.3
C2 C3 P2 107.3(5)
H3A C3 H3B 108.5
P2 C3 H3A 110.3
P2 C3 H3B 110.3
H4A C4 H4B 107.0
C5 C4 H4A 107.6
C5 C4 H4B 107.6
C5 C4 P1 118.9(5)
P1 C4 H4A 107.6
P1 C4 H4B 107.6
C4 C5 H5A 109.5
C4 C5 H5B 109.5
C4 C5 H5C 109.5
H5A C5 H5B 109.5
H5A C5 H5C 109.5
H5B C5 H5C 109.5
H6A C6 H6B 107.0
C7 C6 H6A 107.5
C7 C6 H6B 107.5
C7 C6 P1 119.2(5)
P1 C6 H6A 107.5
P1 C6 H6B 107.5
C6 C7 H7A 109.5
C6 C7 H7B 109.5
C6 C7 H7C 109.5
H7A C7 H7B 109.5
H7A C7 H7C 109.5
H7B C7 H7C 109.5
H8A C8 H8B 107.4
C9 C8 H8A 108.3
C9 C8 H8B 108.3
C9 C8 P2 116.0(6)
P2 C8 H8A 108.3
P2 C8 H8B 108.3
C8 C9 H9A 109.5
C8 C9 H9B 109.5
C8 C9 H9C 109.5
H9A C9 H9B 109.5
H9A C9 H9C 109.5
H9B C9 H9C 109.5
H10A C10 H10B 107.1
C11 C10 H10A 107.7
C11 C10 H10B 107.7
C11 C10 P2 118.4(6)
P2 C10 H10A 107.7
P2 C10 H10B 107.7
C10 C11 H11A 109.5
C10 C11 H11B 109.5
C10 C11 H11C 109.5
H11A C11 H11B 109.5
H11A C11 H11C 109.5
H11B C11 H11C 109.5
H12A C12 H12B 108.4
C13 C12 H12A 110.0
C13 C12 H12B 110.0
C13 C12 P3 108.6(5)
P3 C12 H12A 110.0
P3 C12 H12B 110.0
C12 C13 H13A 110.2
C12 C13 H13B 110.2
C12 C13 P4 107.5(5)
H13A C13 H13B 108.5
P4 C13 H13A 110.2
P4 C13 H13B 110.2
H14A C14 H14B 107.2
C15 C14 H14A 107.9
C15 C14 H14B 107.9
C15 C14 P3 117.6(6)
P3 C14 H14A 107.9
P3 C14 H14B 107.9
C14 C15 H15A 109.5
C14 C15 H15B 109.5
C14 C15 H15C 109.5
H15A C15 H15B 109.5
H15A C15 H15C 109.5
H15B C15 H15C 109.5
H16A C16 H16B 107.4
C17 C16 H16A 108.2
C17 C16 H16B 108.2
C17 C16 P3 116.4(5)
P3 C16 H16A 108.2
P3 C16 H16B 108.2
C16 C17 H17A 109.5
C16 C17 H17B 109.5
C16 C17 H17C 109.5
H17A C17 H17B 109.5
H17A C17 H17C 109.5
H17B C17 H17C 109.5
H18A C18 H18B 107.2
C19 C18 H18A 107.8
C19 C18 H18B 107.8
C19 C18 P4 117.9(5)
P4 C18 H18A 107.8
P4 C18 H18B 107.8
C18 C19 H19A 109.5
C18 C19 H19B 109.5
C18 C19 H19C 109.5
H19A C19 H19B 109.5
H19A C19 H19C 109.5
H19B C19 H19C 109.5
H20A C20 H20B 107.0
C21 C20 H20A 107.6
C21 C20 H20B 107.6
C21 C20 P4 118.8(6)
P4 C20 H20A 107.6
P4 C20 H20B 107.6
C20 C21 H21A 109.5
C20 C21 H21B 109.5
C20 C21 H21C 109.5
H21A C21 H21B 109.5
H21A C21 H21C 109.5
H21B C21 H21C 109.5
C23 C22 Fe1 179.1(6)
C22 C23 C24 175.6(7)
C23 C24 S3 121.1(5)
C25 C24 C23 130.2(6)
C25 C24 S3 108.7(5)
C24 C25 H25 122.7
C24 C25 C26 114.6(6)
C26 C25 H25 122.7
C25 C26 H26 122.6
C27 C26 C25 114.9(7)
C27 C26 H26 122.6
C26 C27 C28 130.3(7)
C26 C27 S3 108.5(5)
C28 C27 S3 121.1(6)
C29 C28 C27 177.3(9)
C28 C29 Fe2 177.8(8)
N2 C30 S2 178.2(7)
H31A C31A H31B 108.1
C32A C31A H31A 109.6
C32A C31A H31B 109.6
C32A C31A P5A 110.2(15)
P5A C31A H31A 109.6
P5A C31A H31B 109.6
C31A C32A H32A 111.2
C31A C32A H32B 111.2
C31A C32A P6A 103.0(14)
H32A C32A H32B 109.1
P6A C32A H32A 111.2
P6A C32A H32B 111.2
H33A C33A H33B 107.1
C34A C33A H33A 107.7
C34A C33A H33B 107.7
C34A C33A P5A 118.4(15)
P5A C33A H33A 107.7
P5A C33A H33B 107.7
C33A C34A H34A 109.5
C33A C34A H34B 109.5
C33A C34A H34C 109.5
H34A C34A H34B 109.5
H34A C34A H34C 109.5
H34B C34A H34C 109.5
H35A C35A H35B 108.1
C36A C35A H35A 109.5
C36A C35A H35B 109.5
C36A C35A P5A 110.6(12)
P5A C35A H35A 109.5
P5A C35A H35B 109.5
C35A C36A H36A 109.5
C35A C36A H36B 109.5
C35A C36A H36C 109.5
H36A C36A H36B 109.5
H36A C36A H36C 109.5
H36B C36A H36C 109.5
H37A C37A H37B 107.4
C38A C37A H37A 108.4
C38A C37A H37B 108.4
C38A C37A P6A 115.6(16)
P6A C37A H37A 108.4
P6A C37A H37B 108.4
C37A C38A H38A 109.5
C37A C38A H38B 109.5
C37A C38A H38C 109.5
H38A C38A H38B 109.5
H38A C38A H38C 109.5
H38B C38A H38C 109.5
H39A C39A H39B 107.0
C40A C39A H39A 107.4
C40A C39A H39B 107.4
C40A C39A P6A 119.5(13)
P6A C39A H39A 107.4
P6A C39A H39B 107.4
C39A C40A H40A 109.5
C39A C40A H40B 109.5
C39A C40A H40C 109.5
H40A C40A H40B 109.5
H40A C40A H40C 109.5
H40B C40A H40C 109.5
H41A C41A H41B 108.3
C42A C41A H41A 109.9
C42A C41A H41B 109.9
C42A C41A P7A 108.9(14)
P7A C41A H41A 109.9
P7A C41A H41B 109.9
C41A C42A H42A 109.6
C41A C42A H42B 109.6
C41A C42A P8A 110.4(12)
H42A C42A H42B 108.1
P8A C42A H42A 109.6
P8A C42A H42B 109.6
H43A C43A H43B 107.1
C44A C43A H43A 107.8
C44A C43A H43B 107.8
C44A C43A P7A 118.0(12)
P7A C43A H43A 107.8
P7A C43A H43B 107.8
C43A C44A H44A 109.5
C43A C44A H44B 109.5
C43A C44A H44C 109.5
H44A C44A H44B 109.5
H44A C44A H44C 109.5
H44B C44A H44C 109.5
H45A C45A H45B 108.4
C46A C45A H45A 110.1
C46A C45A H45B 110.1
C46A C45A P7A 108.1(14)
P7A C45A H45A 110.1
P7A C45A H45B 110.1
C45A C46A H46A 109.5
C45A C46A H46B 109.5
C45A C46A H46C 109.5
H46A C46A H46B 109.5
H46A C46A H46C 109.5
H46B C46A H46C 109.5
H47A C47A H47B 106.5
C48A C47A H47A 106.4
C48A C47A H47B 106.4
C48A C47A P8A 123.7(14)
P8A C47A H47A 106.4
P8A C47A H47B 106.4
C47A C48A H48A 109.5
C47A C48A H48B 109.5
C47A C48A H48C 109.5
H48A C48A H48B 109.5
H48A C48A H48C 109.5
H48B C48A H48C 109.5
H49A C49A H49B 106.9
C50A C49A H49A 107.2
C50A C49A H49B 107.2
C50A C49A P8A 120.3(16)
P8A C49A H49A 107.2
P8A C49A H49B 107.2
C49A C50A H50A 109.5
C49A C50A H50B 109.5
C49A C50A H50C 109.5
H50A C50A H50B 109.5
H50A C50A H50C 109.5
H50B C50A H50C 109.5
C31A P5A Fe2 109.5(7)
C33A P5A C31A 105.6(9)
C33A P5A Fe2 114.8(8)
C35A P5A C31A 98.5(9)
C35A P5A C33A 104.4(9)
C35A P5A Fe2 121.9(8)
C32A P6A Fe2 105.9(8)
C37A P6A C32A 97.3(8)
C37A P6A Fe2 127.3(7)
C39A P6A C32A 103.2(9)
C39A P6A C37A 102.3(9)
C39A P6A Fe2 116.7(6)
C41A P7A C45A 92.2(8)
C41A P7A Fe2 109.3(6)
C43A P7A C41A 100.1(8)
C43A P7A C45A 105.7(9)
C43A P7A Fe2 122.1(6)
C45A P7A Fe2 121.2(7)
C42A P8A C49A 101.3(9)
C42A P8A Fe2 110.3(7)
C47A P8A C42A 107.9(9)
C47A P8A C49A 105.1(9)
C47A P8A Fe2 114.8(6)
C49A P8A Fe2 116.3(7)
H31C C31B H31D 108.9
C32B C31B H31C 110.8
C32B C31B H31D 110.8
C32B C31B P5B 104.5(16)
P5B C31B H31C 110.8
P5B C31B H31D 110.8
C31B C32B H32C 110.8
C31B C32B H32D 110.8
C31B C32B P6B 104.9(17)
H32C C32B H32D 108.8
P6B C32B H32C 110.8
P6B C32B H32D 110.8
H33C C33B H33D 107.2
C34B C33B H33C 107.9
C34B C33B H33D 107.9
C34B C33B P5B 117.6(18)
P5B C33B H33C 107.9
P5B C33B H33D 107.9
C33B C34B H34D 109.5
C33B C34B H34E 109.5
C33B C34B H34F 109.5
H34D C34B H34E 109.5
H34D C34B H34F 109.5
H34E C34B H34F 109.5
H35C C35B H35D 107.1
C36B C35B H35C 107.6
C36B C35B H35D 107.6
C36B C35B P5B 118.7(19)
P5B C35B H35C 107.6
P5B C35B H35D 107.6
C35B C36B H36D 109.5
C35B C36B H36E 109.5
C35B C36B H36F 109.5
H36D C36B H36E 109.5
H36D C36B H36F 109.5
H36E C36B H36F 109.5
H37C C37B H37D 107.5
C38B C37B H37C 108.5
C38B C37B H37D 108.5
C38B C37B P6B 115.2(19)
P6B C37B H37C 108.5
P6B C37B H37D 108.5
C37B C38B H38D 109.5
C37B C38B H38E 109.5
C37B C38B H38F 109.5
H38D C38B H38E 109.5
H38D C38B H38F 109.5
H38E C38B H38F 109.5
H39C C39B H39D 106.2
C40B C39B H39C 105.7
C40B C39B H39D 105.7
C40B C39B P6B 126.4(18)
P6B C39B H39C 105.7
P6B C39B H39D 105.7
C39B C40B H40D 109.5
C39B C40B H40E 109.5
C39B C40B H40F 109.5
H40D C40B H40E 109.5
H40D C40B H40F 109.5
H40E C40B H40F 109.5
H41C C41B H41D 107.9
C42B C41B H41C 109.1
C42B C41B H41D 109.1
C42B C41B P7B 112.4(17)
P7B C41B H41C 109.1
P7B C41B H41D 109.1
C41B C42B H42C 109.0
C41B C42B H42D 109.0
C41B C42B P8B 113.1(19)
H42C C42B H42D 107.8
P8B C42B H42C 109.0
P8B C42B H42D 109.0
H43C C43B H43D 106.1
C44B C43B H43C 105.7
C44B C43B H43D 105.7
C44B C43B P7B 126.5(19)
P7B C43B H43C 105.7
P7B C43B H43D 105.7
C43B C44B H44D 109.5
C43B C44B H44E 109.5
C43B C44B H44F 109.5
H44D C44B H44E 109.5
H44D C44B H44F 109.5
H44E C44B H44F 109.5
H45C C45B H45D 108.2
C46B C45B H45C 109.7
C46B C45B H45D 109.7
C46B C45B P7B 110.0(8)
P7B C45B H45C 109.7
P7B C45B H45D 109.7
C45B C46B H46D 109.5
C45B C46B H46E 109.5
C45B C46B H46F 109.5
H46D C46B H46E 109.5
H46D C46B H46F 109.5
H46E C46B H46F 109.5
H47C C47B H47D 106.9
C48B C47B H47C 107.4
C48B C47B H47D 107.4
C48B C47B P8B 119.7(18)
P8B C47B H47C 107.4
P8B C47B H47D 107.4
C47B C48B H48D 109.5
C47B C48B H48E 109.5
C47B C48B H48F 109.5
H48D C48B H48E 109.5
H48D C48B H48F 109.5
H48E C48B H48F 109.5
H49C C49B H49D 106.8
C50B C49B H49C 107.1
C50B C49B H49D 107.1
C50B C49B P8B 121(2)
P8B C49B H49C 107.1
P8B C49B H49D 107.1
C49B C50B H50D 109.5
C49B C50B H50E 109.5
C49B C50B H50F 109.5
H50D C50B H50E 109.5
H50D C50B H50F 109.5
H50E C50B H50F 109.5
C31B P5B C33B 103.3(12)
C31B P5B C35B 100.8(11)
C31B P5B Fe2 106.0(11)
C33B P5B C35B 105.2(11)
C33B P5B Fe2 128.6(11)
C35B P5B Fe2 109.5(10)
C32B P6B C37B 104.7(10)
C32B P6B Fe2 106.7(11)
C37B P6B Fe2 114.9(9)
C39B P6B C32B 111.5(13)
C39B P6B C37B 102.6(12)
C39B P6B Fe2 116.0(9)
C41B P7B C43B 101.4(10)
C41B P7B C45B 107.4(11)
C41B P7B Fe2 110.1(9)
C43B P7B Fe2 111.7(9)
C45B P7B C43B 105.2(11)
C45B P7B Fe2 119.5(10)
C42B P8B Fe2 109.9(8)
C47B P8B C42B 99.9(11)
C47B P8B Fe2 126.9(9)
C49B P8B C42B 99.8(13)
C49B P8B C47B 101.2(11)
C49B P8B Fe2 115.0(9)
C22 Fe1 N1 178.0(3)
C22 Fe1 P1 87.45(19)
C22 Fe1 P2 88.5(2)
C22 Fe1 P3 88.23(19)
C22 Fe1 P4 90.8(2)
N1 Fe1 P1 92.11(16)
N1 Fe1 P2 93.41(17)
N1 Fe1 P3 92.21(16)
N1 Fe1 P4 87.30(17)
P1 Fe1 P2 85.26(7)
P1 Fe1 P3 175.68(8)
P1 Fe1 P4 94.60(7)
P2 Fe1 P3 94.67(7)
P2 Fe1 P4 179.28(8)
P3 Fe1 P4 85.42(7)
C29 Fe2 P5A 92.9(4)
C29 Fe2 P6A 90.7(3)
C29 Fe2 P7A 90.4(3)
C29 Fe2 P8A 92.2(3)
C29 Fe2 P5B 88.5(5)
C29 Fe2 P6B 85.0(4)
C29 Fe2 P7B 82.9(3)
C29 Fe2 P8B 89.3(3)
C29 Fe2 N2 177.1(3)
P5A Fe2 P6A 83.8(3)
P5A Fe2 P7A 176.4(3)
P5A Fe2 P8A 97.1(3)
P6A Fe2 P7A 94.9(2)
P8A Fe2 P6A 176.9(3)
P8A Fe2 P7A 84.07(19)
P5B Fe2 P6B 85.1(4)
P5B Fe2 P8B 90.0(4)
P6B Fe2 P8B 172.6(4)
P7B Fe2 P5B 169.7(5)
P7B Fe2 P6B 99.8(4)
P7B Fe2 P8B 84.2(3)
N2 Fe2 P5A 89.9(3)
N2 Fe2 P6A 88.7(3)
N2 Fe2 P7A 86.7(2)
N2 Fe2 P8A 88.3(2)
N2 Fe2 P5B 94.1(5)
N2 Fe2 P6B 93.8(4)
N2 Fe2 P7B 94.6(3)
N2 Fe2 P8B 92.0(3)
C1 N1 Fe1 173.1(5)
C30 N2 Fe2 174.1(6)
C2 P1 Fe1 108.2(2)
C4 P1 C2 102.5(3)
C4 P1 Fe1 115.5(2)
C6 P1 C2 102.3(3)
C6 P1 C4 106.7(3)
C6 P1 Fe1 119.5(2)
C3 P2 Fe1 108.9(2)
C8 P2 C3 101.6(3)
C8 P2 C10 103.0(3)
C8 P2 Fe1 123.3(3)
C10 P2 C3 100.9(4)
C10 P2 Fe1 116.1(2)
C12 P3 C14 102.5(4)
C12 P3 C16 99.8(3)
C12 P3 Fe1 106.9(2)
C14 P3 C16 103.5(4)
C14 P3 Fe1 117.1(2)
C16 P3 Fe1 123.8(3)
C13 P4 C20 99.4(4)
C13 P4 Fe1 106.7(3)
C18 P4 C13 102.3(4)
C18 P4 C20 102.8(3)
C18 P4 Fe1 119.2(2)
C20 P4 Fe1 122.9(3)
C24 S3 C27 93.3(3)

loop_
_geom_bond_atom_site_label_1
_geom_bond_atom_site_label_2
_geom_bond_distance
C1 N1 1.119(8)
C1 S1 1.673(7)
C2 H2A 0.9700
C2 H2B 0.9700
C2 C3 1.539(9)
C2 P1 1.851(7)
C3 H3A 0.9700
C3 H3B 0.9700
C3 P2 1.850(7)
C4 H4A 0.9700
C4 H4B 0.9700
C4 C5 1.512(8)
C4 P1 1.840(7)
C5 H5A 0.9600
C5 H5B 0.9600
C5 H5C 0.9600
C6 H6A 0.9700
C6 H6B 0.9700
C6 C7 1.502(9)
C6 P1 1.836(7)
C7 H7A 0.9600
C7 H7B 0.9600
C7 H7C 0.9600
C8 H8A 0.9700
C8 H8B 0.9700
C8 C9 1.493(9)
C8 P2 1.839(8)
C9 H9A 0.9600
C9 H9B 0.9600
C9 H9C 0.9600
C10 H10A 0.9700
C10 H10B 0.9700
C10 C11 1.504(9)
C10 P2 1.843(7)
C11 H11A 0.9600
C11 H11B 0.9600
C11 H11C 0.9600
C12 H12A 0.9700
C12 H12B 0.9700
C12 C13 1.480(10)
C12 P3 1.837(7)
C13 H13A 0.9700
C13 H13B 0.9700
C13 P4 1.846(8)
C14 H14A 0.9700
C14 H14B 0.9700
C14 C15 1.515(9)
C14 P3 1.843(8)
C15 H15A 0.9600
C15 H15B 0.9600
C15 H15C 0.9600
C16 H16A 0.9700
C16 H16B 0.9700
C16 C17 1.548(10)
C16 P3 1.843(7)
C17 H17A 0.9600
C17 H17B 0.9600
C17 H17C 0.9600
C18 H18A 0.9700
C18 H18B 0.9700
C18 C19 1.503(9)
C18 P4 1.835(7)
C19 H19A 0.9600
C19 H19B 0.9600
C19 H19C 0.9600
C20 H20A 0.9700
C20 H20B 0.9700
C20 C21 1.471(9)
C20 P4 1.857(7)
C21 H21A 0.9600
C21 H21B 0.9600
C21 H21C 0.9600
C22 C23 1.220(9)
C22 Fe1 1.891(6)
C23 C24 1.417(9)
C24 C25 1.363(10)
C24 S3 1.745(6)
C25 H25 0.9300
C25 C26 1.400(9)
C26 H26 0.9300
C26 C27 1.361(10)
C27 C28 1.424(9)
C27 S3 1.749(7)
C28 C29 1.211(10)
C29 Fe2 1.893(7)
C30 N2 1.121(8)
C30 S2 1.661(7)
C31A H31A 0.9700
C31A H31B 0.9700
C31A C32A 1.539(9)
C31A P5A 1.88(2)
C32A H32A 0.9700
C32A H32B 0.9700
C32A P6A 1.88(2)
C33A H33A 0.9700
C33A H33B 0.9700
C33A C34A 1.511(9)
C33A P5A 1.83(2)
C34A H34A 0.9600
C34A H34B 0.9600
C34A H34C 0.9600
C35A H35A 0.9700
C35A H35B 0.9700
C35A C36A 1.502(9)
C35A P5A 1.825(5)
C36A H36A 0.9600
C36A H36B 0.9600
C36A H36C 0.9600
C37A H37A 0.9700
C37A H37B 0.9700
C37A C38A 1.493(10)
C37A P6A 1.884(19)
C38A H38A 0.9600
C38A H38B 0.9600
C38A H38C 0.9600
C39A H39A 0.9700
C39A H39B 0.9700
C39A C40A 1.503(9)
C39A P6A 1.821(18)
C40A H40A 0.9600
C40A H40B 0.9600
C40A H40C 0.9600
C41A H41A 0.9700
C41A H41B 0.9700
C41A C42A 1.480(10)
C41A P7A 1.888(19)
C42A H42A 0.9700
C42A H42B 0.9700
C42A P8A 1.816(5)
C43A H43A 0.9700
C43A H43B 0.9700
C43A C44A 1.514(9)
C43A P7A 1.824(5)
C44A H44A 0.9600
C44A H44B 0.9600
C44A H44C 0.9600
C45A H45A 0.9700
C45A H45B 0.9700
C45A C46A 1.548(10)
C45A P7A 1.89(2)
C46A H46A 0.9600
C46A H46B 0.9600
C46A H46C 0.9600
C47A H47A 0.9700
C47A H47B 0.9700
C47A C48A 1.502(9)
C47A P8A 1.793(18)
C48A H48A 0.9600
C48A H48B 0.9600
C48A H48C 0.9600
C49A H49A 0.9700
C49A H49B 0.9700
C49A C50A 1.470(9)
C49A P8A 1.837(19)
C50A H50A 0.9600
C50A H50B 0.9600
C50A H50C 0.9600
P5A Fe2 2.240(4)
P6A Fe2 2.249(4)
P7A Fe2 2.279(3)
P8A Fe2 2.241(4)
C31B H31C 0.9700
C31B H31D 0.9700
C31B C32B 1.540(9)
C31B P5B 1.823(5)
C32B H32C 0.9700
C32B H32D 0.9700
C32B P6B 1.818(5)
C33B H33C 0.9700
C33B H33D 0.9700
C33B C34B 1.512(9)
C33B P5B 1.83(3)
C34B H34D 0.9600
C34B H34E 0.9600
C34B H34F 0.9600
C35B H35C 0.9700
C35B H35D 0.9700
C35B C36B 1.502(9)
C35B P5B 1.90(2)
C36B H36D 0.9600
C36B H36E 0.9600
C36B H36F 0.9600
C37B H37C 0.9700
C37B H37D 0.9700
C37B C38B 1.492(10)
C37B P6B 1.85(2)
C38B H38D 0.9600
C38B H38E 0.9600
C38B H38F 0.9600
C39B H39C 0.9700
C39B H39D 0.9700
C39B C40B 1.503(9)
C39B P6B 1.817(5)
C40B H40D 0.9600
C40B H40E 0.9600
C40B H40F 0.9600
C41B H41C 0.9700
C41B H41D 0.9700
C41B C42B 1.480(10)
C41B P7B 1.816(5)
C42B H42C 0.9700
C42B H42D 0.9700
C42B P8B 1.87(3)
C43B H43C 0.9700
C43B H43D 0.9700
C43B C44B 1.514(9)
C43B P7B 1.85(2)
C44B H44D 0.9600
C44B H44E 0.9600
C44B H44F 0.9600
C45B H45C 0.9700
C45B H45D 0.9700
C45B C46B 1.549(10)
C45B P7B 1.817(5)
C46B H46D 0.9600
C46B H46E 0.9600
C46B H46F 0.9600
C47B H47C 0.9700
C47B H47D 0.9700
C47B C48B 1.503(9)
C47B P8B 1.827(5)
C48B H48D 0.9600
C48B H48E 0.9600
C48B H48F 0.9600
C49B H49C 0.9700
C49B H49D 0.9700
C49B C50B 1.470(9)
C49B P8B 1.82(3)
C50B H50D 0.9600
C50B H50E 0.9600
C50B H50F 0.9600
P5B Fe2 2.245(5)
P6B Fe2 2.246(5)
P7B Fe2 2.228(5)
P8B Fe2 2.274(4)
Fe1 N1 1.965(6)
Fe1 P1 2.2416(18)
Fe1 P2 2.256(2)
Fe1 P3 2.2573(19)
Fe1 P4 2.2696(19)
Fe2 N2 1.964(6)
